data_7134553
loop_
_publ_author_name
'Roy, Sajal'
'Saha, Sharajit'
'Bhattacharyya, Hemanga'
'Punniyamurthy, Tharmalingam'

_publ_section_title
;
 Cascade C--H functionalization/annulation of 2-aryl-1,3-dicarbonyls with
 Morita--Baylis--Hillman adducts: access to \a-iso-/benzochromenyl
 acrylates
;
_journal_issue 50
_journal_name_full 'Chemical Communications'
_journal_page_first 9095
_journal_page_last 9098
_journal_paper_doi 10.1039/D5CC01800E
_journal_volume 61
_journal_year 2025
_chemical_absolute_configuration unk
_chemical_formula_moiety 'C17 H14 O4'
_chemical_formula_sum 'C17 H14 O4'
_chemical_formula_weight 282.298
_space_group_crystal_system monoclinic
_space_group_IT_number 9
_space_group_name_Hall 'C -2yc'
_space_group_name_H-M_alt 'C 1 c 1'
_symmetry_Int_Tables_number 9
_audit_creation_date 2024-07-08
_audit_creation_method
;
Olex2 1.5
(compiled 2024.02.16 svn.r378c4104 for OlexSys, GUI svn.r6928)
;
_audit_update_record
;
2024-07-08 deposited with the CCDC.	2025-05-15 downloaded from the CCDC.
;
_cell_angle_alpha 90
_cell_angle_beta 117.13(3)
_cell_angle_gamma 90
_cell_formula_units_Z 4
_cell_length_a 17.442(13)
_cell_length_b 7.489(5)
_cell_length_c 12.142(10)
_cell_measurement_reflns_used 7255
_cell_measurement_temperature 293.0
_cell_measurement_theta_max 24.44
_cell_measurement_theta_min 2.62
_cell_volume 1411.5(19)
_computing_cell_refinement 'Bruker SAINT'
_computing_data_collection 'Bruker APEX 2'
_computing_data_reduction 'Bruker SAINT'
_computing_molecular_graphics 'Olex2 1.5 (Dolomanov et al., 2009)'
_computing_publication_material 'Olex2 1.5 (Dolomanov et al., 2009)'
_computing_structure_refinement 'olex2.refine 1.5 (Bourhis et al., 2015)'
_computing_structure_solution 'SHELXT 2018/2 (Sheldrick, 2018)'
_diffrn_ambient_temperature 293.00
_diffrn_measured_fraction_theta_full 0.9975
_diffrn_measured_fraction_theta_max 0.9975
_diffrn_measurement_device_type 'Bruker APEX-II CCD'
_diffrn_measurement_method '\f and \w scans'
_diffrn_radiation_type 'Mo K\a'
_diffrn_radiation_wavelength 0.71073
_diffrn_reflns_av_R_equivalents 0.0653
_diffrn_reflns_av_unetI/netI 0.0369
_diffrn_reflns_Laue_measured_fraction_full 0.9975
_diffrn_reflns_Laue_measured_fraction_max 0.9975
_diffrn_reflns_limit_h_max 20
_diffrn_reflns_limit_h_min -20
_diffrn_reflns_limit_k_max 8
_diffrn_reflns_limit_k_min -8
_diffrn_reflns_limit_l_max 14
_diffrn_reflns_limit_l_min -14
_diffrn_reflns_number 13541
_diffrn_reflns_point_group_measured_fraction_full 0.9950
_diffrn_reflns_point_group_measured_fraction_max 0.9950
_diffrn_reflns_theta_full 24.7247
_diffrn_reflns_theta_max 24.72
_diffrn_reflns_theta_min 2.62
_exptl_absorpt_coefficient_mu 0.095
_exptl_crystal_density_diffrn 1.328
_exptl_crystal_description block
_exptl_crystal_F_000 592.420
_exptl_crystal_size_max 0.15
_exptl_crystal_size_mid 0.13
_exptl_crystal_size_min 0.09
_refine_diff_density_max 0.1599
_refine_diff_density_min -0.1710
_refine_diff_density_rms 0.0405
_refine_ls_abs_structure_details 'Hooft, R.W.W., Straver, L.H., Spek, A.L. (2010). J. Appl. Cryst., 43, 665-668.'
_refine_ls_abs_structure_Flack -0.0(5)
_refine_ls_d_res_high 0.8496
_refine_ls_d_res_low 7.7611
_refine_ls_extinction_coef 0.0057(9)
_refine_ls_extinction_expression Fc^*^=kFc[1+0.001xFc^2^\l^3^/sin(2\q)]^-1/4^
_refine_ls_goodness_of_fit_ref 1.0939
_refine_ls_hydrogen_treatment mixed
_refine_ls_matrix_type full
_refine_ls_number_constraints 22
_refine_ls_number_parameters 201
_refine_ls_number_reflns 2390
_refine_ls_number_restraints 2
_refine_ls_restrained_S_all 1.0939
_refine_ls_R_factor_all 0.0543
_refine_ls_R_factor_gt 0.0404
_refine_ls_shift/su_max 0.0006
_refine_ls_shift/su_mean 0.0001
_refine_ls_structure_factor_coef Fsqd
_refine_ls_weighting_details 'w=1/[\s^2^(Fo^2^)+(0.0263P)^2^+0.8186P] where P=(Fo^2^+2Fc^2^)/3'
_refine_ls_weighting_scheme calc
_refine_ls_wR_factor_gt 0.0806
_refine_ls_wR_factor_ref 0.0898
_reflns_Friedel_coverage 0.992
_reflns_limit_h_max 20
_reflns_limit_h_min -20
_reflns_limit_k_max 8
_reflns_limit_k_min -8
_reflns_limit_l_max 14
_reflns_limit_l_min -14
_reflns_number_gt 2026
_reflns_number_total 2390
_reflns_threshold_expression I>=2u(I)
_cod_data_source_file d5cc01800e2.cif
_cod_data_source_block sr18_2_0ma_a
_cod_depositor_comments 'Adding full bibliography for 7134553.cif.'
_cod_original_cell_volume 1411.4(18)
_cod_original_sg_symbol_Hall ' C -2yc'
_cod_database_code 7134553
_olex2_refinement_description
;
1. Fixed Uiso
 At 1.2 times of:
  All C(H) groups
 At 1.5 times of:
  All C(H,H,H) groups, All O(H) groups
2.a Ternary CH refined with riding coordinates:
 C007(H007)
2.b Aromatic/amide H refined with riding coordinates:
 C00D(H00D), C00E(H00E), C00F(H00F), C00G(H00G), C00I(H00I), C00J(H00J),
 C00K(H00K)
2.c Idealised Me refined as rotating group:
 C00L(H00c,H00h,H00l)
2.d Idealised tetrahedral OH refined as rotating group:
 O004(H004)
;
_olex2_submission_special_instructions 'No special instructions were received'

loop_
_space_group_symop_id
_space_group_symop_operation_xyz
1 x,y,z
2 x,-y,z+1/2
3 x+1/2,y+1/2,z
4 x+1/2,-y+1/2,z+1/2

loop_
_atom_site_label
_atom_site_type_symbol
_atom_site_fract_x
_atom_site_fract_y
_atom_site_fract_z
_atom_site_U_iso_or_equiv
_atom_site_adp_type
_atom_site_occupancy
_atom_site_refinement_flags_posn
O001 O 0.43015(10) 0.7267(2) 0.45259(16) 0.0491(5) Uani 1.000000 .
O002 O 0.36796(12) 0.2966(3) 0.25687(17) 0.0649(6) Uani 1.000000 .
O003 O 0.30381(11) 0.4083(3) 0.36384(18) 0.0678(6) Uani 1.000000 .
O004 O 0.70964(12) 0.8495(3) 0.48938(18) 0.0691(7) Uani 1.000000 .
H004 H 0.73163(12) 0.881(5) 0.4455(11) 0.1036(10) Uiso 1.000000 GR
C005 C 0.48362(16) 0.7890(3) 0.4051(2) 0.0463(7) Uani 1.000000 .
C006 C 0.36837(16) 0.3722(4) 0.3553(2) 0.0457(7) Uani 1.000000 .
C007 C 0.46293(15) 0.5741(4) 0.5325(2) 0.0422(6) Uani 1.000000 .
H007 H 0.42555(15) 0.5539(4) 0.5719(2) 0.0507(7) Uiso 1.000000 R
C008 C 0.45599(14) 0.4114(4) 0.4539(2) 0.0397(6) Uani 1.000000 .
C009 C 0.60793(15) 0.7100(3) 0.6039(2) 0.0410(6) Uani 1.000000 .
C00A C 0.57353(17) 0.7852(4) 0.4783(2) 0.0417(6) Uani 1.000000 .
C00B C 0.55218(14) 0.6090(3) 0.6332(2) 0.0406(6) Uani 1.000000 .
C00C C 0.62172(18) 0.8567(4) 0.4226(3) 0.0511(7) Uani 1.000000 .
C00D C 0.4946(2) 0.9307(4) 0.2382(3) 0.0645(8) Uani 1.000000 .
H00D H 0.4690(2) 0.9802(4) 0.1592(3) 0.0774(10) Uiso 1.000000 R
C00E C 0.69166(16) 0.7361(4) 0.6983(2) 0.0489(7) Uani 1.000000 .
H00E H 0.73040(16) 0.8035(4) 0.6826(2) 0.0586(8) Uiso 1.000000 R
C00F C 0.44431(19) 0.8603(4) 0.2878(3) 0.0573(8) Uani 1.000000 .
H00F H 0.38458(19) 0.8608(4) 0.2427(3) 0.0688(10) Uiso 1.000000 R
C00G C 0.57861(17) 0.5391(4) 0.7493(2) 0.0509(7) Uani 1.000000 .
H00G H 0.54014(17) 0.4738(4) 0.7668(2) 0.0611(9) Uiso 1.000000 R
C00H C 0.5205(2) 0.3039(4) 0.4722(3) 0.0583(8) Uani 1.000000 .
C00I C 0.5832(2) 0.9277(4) 0.3059(3) 0.0621(8) Uani 1.000000 .
H00I H 0.6171(2) 0.9743(4) 0.2718(3) 0.0745(10) Uiso 1.000000 R
C00J C 0.66178(18) 0.5650(4) 0.8403(3) 0.0584(8) Uani 1.000000 .
H00J H 0.67992(18) 0.5161(4) 0.9186(3) 0.0701(10) Uiso 1.000000 R
C00K C 0.71747(18) 0.6639(4) 0.8136(3) 0.0572(8) Uani 1.000000 .
H00K H 0.77360(18) 0.6822(4) 0.8747(3) 0.0687(10) Uiso 1.000000 R
C00L C 0.2851(2) 0.2436(5) 0.1593(3) 0.0892(12) Uani 1.000000 .
H00c H 0.2932(2) 0.178(3) 0.0976(13) 0.1338(18) Uiso 1.000000 GR
H00h H 0.2560(8) 0.170(3) 0.1932(6) 0.1338(18) Uiso 1.000000 GR
H00l H 0.2511(7) 0.3479(6) 0.1223(17) 0.1338(18) Uiso 1.000000 GR
H00a H 0.5756(19) 0.323(3) 0.538(2) 0.047(8) Uiso 1.000000 .
H00b H 0.510(2) 0.202(5) 0.419(3) 0.076(10) Uiso 1.000000 .

loop_
_atom_site_aniso_label
_atom_site_aniso_U_11
_atom_site_aniso_U_22
_atom_site_aniso_U_33
_atom_site_aniso_U_12
_atom_site_aniso_U_13
_atom_site_aniso_U_23
O001 0.0408(10) 0.0496(11) 0.0625(11) 0.0094(9) 0.0285(9) 0.0077(9)
O002 0.0567(12) 0.0785(15) 0.0465(11) -0.0065(11) 0.0123(10) -0.0177(11)
O003 0.0409(12) 0.0955(17) 0.0714(14) -0.0043(11) 0.0293(11) 0.0047(12)
O004 0.0563(14) 0.0957(17) 0.0698(14) -0.0231(12) 0.0415(12) -0.0089(12)
C005 0.0508(17) 0.0388(16) 0.0562(17) 0.0051(13) 0.0304(15) -0.0003(13)
C006 0.0411(17) 0.0481(16) 0.0458(15) -0.0040(13) 0.0181(13) 0.0065(13)
C007 0.0352(14) 0.0509(16) 0.0444(14) -0.0022(12) 0.0214(12) -0.0016(13)
C008 0.0332(14) 0.0474(15) 0.0416(14) -0.0018(12) 0.0196(12) 0.0028(13)
C009 0.0407(15) 0.0410(15) 0.0479(15) -0.0016(12) 0.0260(13) -0.0064(12)
C00A 0.0465(16) 0.0375(14) 0.0487(15) -0.0033(12) 0.0282(13) -0.0045(12)
C00B 0.0378(15) 0.0427(15) 0.0441(14) -0.0009(12) 0.0209(12) -0.0059(12)
C00C 0.0580(19) 0.0439(16) 0.0618(19) -0.0106(14) 0.0363(16) -0.0087(14)
C00D 0.085(2) 0.0526(19) 0.0575(19) 0.0081(16) 0.0342(18) 0.0129(15)
C00E 0.0429(17) 0.0533(17) 0.0558(17) -0.0101(12) 0.0271(14) -0.0095(14)
C00F 0.0616(19) 0.0516(18) 0.0606(19) 0.0087(15) 0.0295(16) 0.0085(15)
C00G 0.0538(18) 0.0540(17) 0.0496(16) -0.0120(13) 0.0277(15) -0.0047(13)
C00H 0.0467(19) 0.058(2) 0.064(2) 0.0011(16) 0.0198(17) -0.0152(17)
C00I 0.082(2) 0.0525(18) 0.067(2) -0.0086(17) 0.0482(19) 0.0032(16)
C00J 0.063(2) 0.0642(19) 0.0427(16) -0.0085(16) 0.0196(15) -0.0011(15)
C00K 0.0437(17) 0.067(2) 0.0524(19) -0.0075(15) 0.0142(15) -0.0092(16)
C00L 0.076(2) 0.093(3) 0.061(2) -0.014(2) -0.0015(19) -0.016(2)

loop_
_atom_type_symbol
_atom_type_scat_dispersion_real
_atom_type_scat_dispersion_imag
_atom_type_scat_Cromer_Mann_a1
_atom_type_scat_Cromer_Mann_a2
_atom_type_scat_Cromer_Mann_a3
_atom_type_scat_Cromer_Mann_a4
_atom_type_scat_Cromer_Mann_b1
_atom_type_scat_Cromer_Mann_b2
_atom_type_scat_Cromer_Mann_b3
_atom_type_scat_Cromer_Mann_b4
_atom_type_scat_Cromer_Mann_c
_atom_type_scat_source
_atom_type_scat_dispersion_source
C 0.00313 0.00162 2.31000 1.02000 1.58860 0.86500 20.84390 10.20750 0.56870 51.65120 0.21560 'International Tables Volume C Table 6.1.1.4 (pp. 500-502)' 'Brennan, Cowan, Rev. Sci. Instrum., 1992, 63, 850'
H 0.00000 0.00000 0.49300 0.32291 0.14019 0.04081 10.51090 26.12570 3.14236 57.79970 0.00304 'International Tables Volume C Table 6.1.1.4 (pp. 500-502)' 'Brennan, Cowan, Rev. Sci. Instrum., 1992, 63, 850'
O 0.01085 0.00610 3.04850 2.28680 1.54630 0.86700 13.27710 5.70110 0.32390 32.90890 0.25080 'International Tables Volume C Table 6.1.1.4 (pp. 500-502)' 'Brennan, Cowan, Rev. Sci. Instrum., 1992, 63, 850'

loop_
_geom_angle_atom_site_label_1
_geom_angle_atom_site_label_2
_geom_angle_atom_site_label_3
_geom_angle
_geom_angle_site_symmetry_1
_geom_angle_site_symmetry_3
_geom_angle_publ_flag
C007 O001 C005 114.42(18) . . ?
C00L O002 C006 116.8(2) . . ?
C00C O004 H004 109.5 . . ?
C00A C005 O001 120.0(2) . . ?
C00F C005 O001 116.8(2) . . ?
C00F C005 C00A 123.2(3) . . ?
O003 C006 O002 123.6(2) . . ?
C008 C006 O002 113.3(2) . . ?
C008 C006 O003 123.1(3) . . ?
H007 C007 O001 107.64(12) . . ?
C008 C007 O001 108.69(19) . . ?
C008 C007 H007 107.64(12) . . ?
C00B C007 O001 110.9(2) . . ?
C00B C007 H007 107.64(13) . . ?
C00B C007 C008 114.1(2) . . ?
C007 C008 C006 115.2(2) . . ?
C00H C008 C006 120.2(3) . . ?
C00H C008 C007 124.5(2) . . ?
C00B C009 C00A 117.9(2) . . ?
C00E C009 C00A 125.1(2) . . ?
C00E C009 C00B 116.9(2) . . ?
C009 C00A C005 118.2(2) . . ?
C00C C00A C005 115.3(2) . . ?
C00C C00A C009 126.5(2) . . ?
C009 C00B C007 118.0(2) . . ?
C00G C00B C007 120.6(2) . . ?
C00G C00B C009 121.4(2) . . ?
C00A C00C O004 117.0(3) . . ?
C00I C00C O004 121.0(3) . . ?
C00I C00C C00A 121.9(3) . . ?
C00F C00D H00D 120.09(19) . . ?
C00I C00D H00D 120.09(18) . . ?
C00I C00D C00F 119.8(3) . . ?
H00E C00E C009 119.48(15) . . ?
C00K C00E C009 121.0(2) . . ?
C00K C00E H00E 119.48(16) . . ?
C00D C00F C005 119.1(3) . . ?
H00F C00F C005 120.47(17) . . ?
H00F C00F C00D 120.47(19) . . ?
H00G C00G C00B 119.76(15) . . ?
C00J C00G C00B 120.5(3) . . ?
C00J C00G H00G 119.76(17) . . ?
H00a C00H C008 121.1(16) . . ?
H00b C00H C008 119(2) . . ?
H00b C00H H00a 120(3) . . ?
C00D C00I C00C 120.7(3) . . ?
H00I C00I C00C 119.67(18) . . ?
H00I C00I C00D 119.67(18) . . ?
H00J C00J C00G 120.45(17) . . ?
C00K C00J C00G 119.1(3) . . ?
C00K C00J H00J 120.45(17) . . ?
C00J C00K C00E 121.0(3) . . ?
H00K C00K C00E 119.48(16) . . ?
H00K C00K C00J 119.48(17) . . ?
H00c C00L O002 109.5 . . ?
H00h C00L O002 109.5 . . ?
H00h C00L H00c 109.5 . . ?
H00l C00L O002 109.5 . . ?
H00l C00L H00c 109.5 . . ?
H00l C00L H00h 109.5 . . ?

loop_
_geom_bond_atom_site_label_1
_geom_bond_atom_site_label_2
_geom_bond_distance
_geom_bond_site_symmetry_2
_geom_bond_publ_flag
O001 C005 1.382(3) . ?
O001 C007 1.439(3) . ?
O002 C006 1.320(3) . ?
O002 C00L 1.445(3) . ?
O003 C006 1.208(3) . ?
O004 H004 0.8200 . ?
O004 C00C 1.370(3) . ?
C005 C00A 1.407(4) . ?
C005 C00F 1.375(4) . ?
C006 C008 1.478(3) . ?
C007 H007 0.9800 . ?
C007 C008 1.518(4) . ?
C007 C00B 1.500(3) . ?
C008 C00H 1.318(4) . ?
C009 C00A 1.472(4) . ?
C009 C00B 1.400(3) . ?
C009 C00E 1.399(4) . ?
C00A C00C 1.403(4) . ?
C00B C00G 1.371(4) . ?
C00C C00I 1.370(4) . ?
C00D H00D 0.9300 . ?
C00D C00F 1.376(4) . ?
C00D C00I 1.381(4) . ?
C00E H00E 0.9300 . ?
C00E C00K 1.371(4) . ?
C00F H00F 0.9300 . ?
C00G H00G 0.9300 . ?
C00G C00J 1.378(4) . ?
C00H H00a 0.94(3) . ?
C00H H00b 0.96(3) . ?
C00I H00I 0.9300 . ?
C00J H00J 0.9300 . ?
C00J C00K 1.373(4) . ?
C00K H00K 0.9300 . ?
C00L H00c 0.9600 . ?
C00L H00h 0.9600 . ?
C00L H00l 0.9600 . ?

loop_
_geom_torsion_atom_site_label_1
_geom_torsion_atom_site_label_2
_geom_torsion_atom_site_label_3
_geom_torsion_atom_site_label_4
_geom_torsion
_geom_torsion_site_symmetry_1
_geom_torsion_site_symmetry_2
_geom_torsion_site_symmetry_3
_geom_torsion_site_symmetry_4
_geom_torsion_publ_flag
O001 C005 C00A C009 1.4(3) . . . . ?
O001 C005 C00A C00C -178.0(2) . . . . ?
O001 C005 C00F C00D 177.4(2) . . . . ?
O001 C007 C008 C006 -56.7(2) . . . . ?
O001 C007 C008 C00H 126.5(2) . . . . ?
O001 C007 C00B C009 -36.9(2) . . . . ?
O001 C007 C00B C00G 145.0(2) . . . . ?
O002 C006 C008 C007 148.9(2) . . . . ?
O002 C006 C008 C00H -34.2(3) . . . . ?
O003 C006 C008 C007 -30.1(3) . . . . ?
O003 C006 C008 C00H 146.8(3) . . . . ?
O004 C00C C00A C005 -177.7(2) . . . . ?
O004 C00C C00A C009 3.0(3) . . . . ?
O004 C00C C00I C00D 178.5(3) . . . . ?
C005 C00A C009 C00B 14.9(3) . . . . ?
C005 C00A C009 C00E -163.0(2) . . . . ?
C005 C00A C00C C00I 1.0(3) . . . . ?
C005 C00F C00D C00I 0.5(3) . . . . ?
C006 C008 C007 C00B 179.0(2) . . . . ?
C007 C00B C009 C00A 3.9(3) . . . . ?
C007 C00B C009 C00E -178.1(2) . . . . ?
C007 C00B C00G C00J 177.2(3) . . . . ?
C009 C00A C00C C00I -178.4(3) . . . . ?
C009 C00B C00G C00J -0.8(3) . . . . ?
C009 C00E C00K C00J -0.6(3) . . . . ?
C00A C00C C00I C00D -0.2(3) . . . . ?
C00B C00G C00J C00K 0.9(3) . . . . ?
C00C C00I C00D C00F -0.6(3) . . . . ?
C00E C00K C00J C00G -0.3(4) . . . . ?
